data_7028209
loop_
_publ_author_name
'Falkenhagen, Jan P.'
'Limberg, Christian'
'Demeshko, Serhiy'
'Horn, Sebastian'
'Haumann, Michael'
'Braun, Beatrice'
'Mebs, Stefan'

_publ_section_title
;
 Iron-molybdenum-oxo complexes as initiators for olefin autoxidation with
 O2.
;
_journal_issue 2
_journal_name_full 'Dalton transactions (Cambridge, England : 2003)'
_journal_page_first 806
_journal_page_last 816
_journal_paper_doi 10.1039/c3dt52349g
_journal_volume 43
_journal_year 2014
_chemical_formula_moiety 'C36 H36 Fe2 Mo2 N8 O8, 2(C2 H3 N)'
_chemical_formula_sum 'C40 H42 Fe2 Mo2 N10 O8'
_chemical_formula_weight 1094.42
_chemical_name_systematic
; 
 ? 
;
_space_group_IT_number 2
_symmetry_cell_setting triclinic
_symmetry_Int_Tables_number 2
_symmetry_space_group_name_Hall '-P 1'
_symmetry_space_group_name_H-M 'P -1'
_atom_sites_solution_hydrogens geom
_atom_sites_solution_primary direct
_atom_sites_solution_secondary difmap
_audit_creation_method SHELXL-97
_cell_angle_alpha 88.958(4)
_cell_angle_beta 86.074(4)
_cell_angle_gamma 89.140(5)
_cell_formula_units_Z 1
_cell_length_a 8.2347(4)
_cell_length_b 10.7794(6)
_cell_length_c 11.9562(6)
_cell_measurement_reflns_used 32925
_cell_measurement_temperature 100(2)
_cell_measurement_theta_max 29.57
_cell_measurement_theta_min 3.42
_cell_volume 1058.53(9)
_computing_cell_refinement 'STOE X-AREA'
_computing_data_collection 'STOE X-AREA'
_computing_data_reduction 'STOE X-RED'
_computing_structure_refinement 'SHELXL-97 (Sheldrick, 1997)'
_computing_structure_solution 'SHELXS-97 (Sheldrick, 1990)'
_diffrn_ambient_temperature 100(2)
_diffrn_detector 'image plate (34 cm diameter)'
_diffrn_detector_area_resol_mean 6.67
_diffrn_detector_type STOE
_diffrn_measured_fraction_theta_full 1.000
_diffrn_measured_fraction_theta_max 1.000
_diffrn_measurement_details ' 515 frames, detector distance = 100 mm'
_diffrn_measurement_device '2-circle goniometer'
_diffrn_measurement_device_type 'STOE IPDS 2T'
_diffrn_measurement_method 'rotation method'
_diffrn_radiation_collimation '0.5 mm diameter, monocapillary'
_diffrn_radiation_monochromator 'plane graphite'
_diffrn_radiation_polarisn_norm 0
_diffrn_radiation_type 'Mo K\a'
_diffrn_radiation_wavelength 0.71073
_diffrn_reflns_av_R_equivalents 0.0899
_diffrn_reflns_av_unetI/netI 0.0582
_diffrn_reflns_limit_h_max 10
_diffrn_reflns_limit_h_min -9
_diffrn_reflns_limit_k_max 13
_diffrn_reflns_limit_k_min -13
_diffrn_reflns_limit_l_max 14
_diffrn_reflns_limit_l_min -14
_diffrn_reflns_number 21217
_diffrn_reflns_theta_full 26.00
_diffrn_reflns_theta_max 26.00
_diffrn_reflns_theta_min 3.42
_diffrn_source 'sealed X-ray tube, 12 x 0.4 mm long-fine focus'
_diffrn_source_current 45
_diffrn_source_power 2.25
_diffrn_source_voltage 50
_exptl_absorpt_coefficient_mu 1.315
_exptl_absorpt_correction_T_max 0.9314
_exptl_absorpt_correction_T_min 0.7800
_exptl_absorpt_correction_type numerical
_exptl_absorpt_process_details 'STOE X-RED'
_exptl_crystal_colour red
_exptl_crystal_density_diffrn 1.717
_exptl_crystal_density_method 'not measured'
_exptl_crystal_description plate
_exptl_crystal_F_000 552
_exptl_crystal_size_max 0.29
_exptl_crystal_size_mid 0.09
_exptl_crystal_size_min 0.05
_refine_diff_density_max 0.754
_refine_diff_density_min -1.656
_refine_diff_density_rms 0.122
_refine_ls_extinction_method none
_refine_ls_goodness_of_fit_ref 0.904
_refine_ls_hydrogen_treatment constr
_refine_ls_matrix_type full
_refine_ls_number_parameters 281
_refine_ls_number_reflns 4154
_refine_ls_number_restraints 0
_refine_ls_restrained_S_all 0.904
_refine_ls_R_factor_all 0.0477
_refine_ls_R_factor_gt 0.0373
_refine_ls_shift/su_max 0.000
_refine_ls_shift/su_mean 0.000
_refine_ls_structure_factor_coef Fsqd
_refine_ls_weighting_details 'calc w=1/[\s^2^(Fo^2^)+(0.0605P)^2^+0.0000P] where P=(Fo^2^+2Fc^2^)/3'
_refine_ls_weighting_scheme calc
_refine_ls_wR_factor_gt 0.0880
_refine_ls_wR_factor_ref 0.0895
_reflns_d_resolution_high 0.811
_reflns_d_resolution_low 5.963
_reflns_limit_h_max 10
_reflns_limit_h_min -10
_reflns_limit_k_max 13
_reflns_limit_k_min -13
_reflns_limit_l_max 14
_reflns_limit_l_min 0
_reflns_number_gt 3162
_reflns_number_total 4154
_reflns_threshold_expression >2sigma(I)
_cod_data_source_file c3dt52349g.txt
_cod_data_source_block c:jf180-3
_cod_database_code 7028209

loop_
_symmetry_equiv_pos_as_xyz
'x, y, z'
'-x, -y, -z'

loop_
_atom_site_label
_atom_site_type_symbol
_atom_site_fract_x
_atom_site_fract_y
_atom_site_fract_z
_atom_site_U_iso_or_equiv
_atom_site_adp_type
_atom_site_occupancy
_atom_site_symmetry_multiplicity
_atom_site_calc_flag
_atom_site_refinement_flags
C1 C 0.4284(4) -0.4038(4) 0.6543(3) 0.0218(8) Uani 1 1 d .
H11 H 0.4230 -0.4938 0.6721 0.026 Uiso 1 1 calc R
H12 H 0.3946 -0.3905 0.5771 0.026 Uiso 1 1 calc R
C2 C 0.3139(4) -0.3347(4) 0.7347(3) 0.0208(8) Uani 1 1 d .
C3 C 0.1846(5) -0.3930(4) 0.7946(3) 0.0250(8) Uani 1 1 d .
H31 H 0.1694 -0.4798 0.7890 0.030 Uiso 1 1 calc R
C4 C 0.0793(5) -0.3220(4) 0.8620(3) 0.0283(9) Uani 1 1 d .
H41 H -0.0088 -0.3595 0.9048 0.034 Uiso 1 1 calc R
C5 C 0.1030(5) -0.1959(4) 0.8669(3) 0.0275(9) Uani 1 1 d .
H51 H 0.0301 -0.1451 0.9116 0.033 Uiso 1 1 calc R
C6 C 0.2349(5) -0.1446(4) 0.8057(3) 0.0218(8) Uani 1 1 d .
H61 H 0.2516 -0.0578 0.8097 0.026 Uiso 1 1 calc R
C7 C 0.6977(5) -0.3900(4) 0.5568(3) 0.0207(8) Uani 1 1 d .
H71 H 0.6314 -0.3780 0.4914 0.025 Uiso 1 1 calc R
H72 H 0.7344 -0.4779 0.5591 0.025 Uiso 1 1 calc R
C8 C 0.8442(5) -0.3068(3) 0.5440(3) 0.0197(8) Uani 1 1 d .
C9 C 0.9810(5) -0.3377(4) 0.4754(3) 0.0248(8) Uani 1 1 d .
H91 H 0.9844 -0.4119 0.4337 0.030 Uiso 1 1 calc R
C10 C 1.1119(5) -0.2591(4) 0.4687(3) 0.0249(8) Uani 1 1 d .
H101 H 1.2067 -0.2786 0.4222 0.030 Uiso 1 1 calc R
C11 C 1.1042(5) -0.1521(4) 0.5298(3) 0.0252(8) Uani 1 1 d .
H111 H 1.1943 -0.0979 0.5285 0.030 Uiso 1 1 calc R
C12 C 0.9609(5) -0.1254(4) 0.5937(3) 0.0225(8) Uani 1 1 d .
H121 H 0.9540 -0.0505 0.6346 0.027 Uiso 1 1 calc R
C13 C 0.6743(5) -0.4156(4) 0.7595(3) 0.0215(8) Uani 1 1 d .
H131 H 0.7920 -0.4287 0.7401 0.026 Uiso 1 1 calc R
H132 H 0.6261 -0.4976 0.7781 0.026 Uiso 1 1 calc R
C14 C 0.6528(4) -0.3342(4) 0.8613(3) 0.0191(7) Uani 1 1 d .
C15 C 0.6536(5) -0.3845(4) 0.9694(3) 0.0242(8) Uani 1 1 d .
H151 H 0.6611 -0.4717 0.9812 0.029 Uiso 1 1 calc R
C16 C 0.6433(5) -0.3053(4) 1.0593(3) 0.0278(9) Uani 1 1 d .
H161 H 0.6433 -0.3373 1.1339 0.033 Uiso 1 1 calc R
C17 C 0.6328(5) -0.1779(4) 1.0390(3) 0.0271(9) Uani 1 1 d .
H171 H 0.6255 -0.1215 1.0994 0.033 Uiso 1 1 calc R
C18 C 0.6333(5) -0.1354(4) 0.9302(3) 0.0231(8) Uani 1 1 d .
H181 H 0.6260 -0.0485 0.9166 0.028 Uiso 1 1 calc R
C19 C 0.9139(5) 0.2804(4) 0.8369(3) 0.0259(9) Uani 1 1 d .
C20 C 0.9051(5) 0.1490(4) 0.8124(4) 0.0304(9) Uani 1 1 d .
H20A H 1.0034 0.1234 0.7673 0.046 Uiso 1 1 calc R
H20B H 0.8091 0.1344 0.7707 0.046 Uiso 1 1 calc R
H20C H 0.8970 0.1008 0.8828 0.046 Uiso 1 1 calc R
Fe1 Fe 0.58644(6) -0.15382(5) 0.67319(4) 0.01716(14) Uani 1 1 d .
Mo1 Mo 0.46119(4) 0.14581(3) 0.63700(3) 0.01807(10) Uani 1 1 d .
N1 N 0.5977(4) -0.3617(3) 0.6605(3) 0.0195(7) Uani 1 1 d .
N2 N 0.3402(4) -0.2126(3) 0.7408(3) 0.0195(6) Uani 1 1 d .
N3 N 0.8322(4) -0.2002(3) 0.6003(3) 0.0199(7) Uani 1 1 d .
N4 N 0.6438(4) -0.2114(3) 0.8418(3) 0.0194(6) Uani 1 1 d .
N5 N 0.9231(5) 0.3828(4) 0.8561(3) 0.0361(9) Uani 1 1 d .
O1 O 0.5841(3) 0.0251(2) 0.7001(2) 0.0213(6) Uani 1 1 d .
O2 O 0.2580(3) 0.1231(3) 0.6781(3) 0.0337(7) Uani 1 1 d .
O3 O 0.4909(3) 0.1478(2) 0.4893(2) 0.0209(6) Uani 1 1 d .
O4 O 0.5190(4) 0.2894(3) 0.6833(2) 0.0285(6) Uani 1 1 d .

loop_
_atom_site_aniso_label
_atom_site_aniso_U_11
_atom_site_aniso_U_22
_atom_site_aniso_U_33
_atom_site_aniso_U_23
_atom_site_aniso_U_13
_atom_site_aniso_U_12
C1 0.0155(18) 0.0214(19) 0.029(2) -0.0027(15) -0.0060(15) -0.0030(15)
C2 0.0126(17) 0.025(2) 0.0258(19) -0.0018(15) -0.0072(15) -0.0024(15)
C3 0.0186(19) 0.024(2) 0.033(2) 0.0023(17) -0.0066(16) -0.0078(16)
C4 0.0166(19) 0.039(2) 0.030(2) 0.0036(18) -0.0030(16) -0.0065(17)
C5 0.0146(19) 0.040(3) 0.028(2) -0.0034(18) -0.0010(16) 0.0019(17)
C6 0.0152(18) 0.025(2) 0.026(2) -0.0010(16) -0.0016(15) -0.0020(15)
C7 0.0189(19) 0.0203(19) 0.0231(19) -0.0053(15) -0.0019(15) 0.0002(15)
C8 0.0180(18) 0.0190(18) 0.0226(19) -0.0002(15) -0.0048(15) 0.0020(15)
C9 0.025(2) 0.023(2) 0.026(2) -0.0027(16) -0.0012(16) 0.0043(16)
C10 0.0174(19) 0.028(2) 0.029(2) 0.0020(17) 0.0007(16) 0.0037(16)
C11 0.0172(19) 0.028(2) 0.030(2) 0.0034(17) 0.0023(16) -0.0010(16)
C12 0.0200(19) 0.025(2) 0.0228(19) -0.0005(15) -0.0041(15) -0.0015(16)
C13 0.0198(19) 0.0202(19) 0.025(2) -0.0012(15) -0.0032(15) -0.0005(15)
C14 0.0103(16) 0.0235(19) 0.0238(19) -0.0030(15) -0.0034(14) -0.0007(14)
C15 0.0193(19) 0.023(2) 0.030(2) 0.0017(16) -0.0002(16) 0.0019(15)
C16 0.026(2) 0.036(2) 0.0212(19) 0.0001(17) -0.0006(16) 0.0012(18)
C17 0.031(2) 0.028(2) 0.022(2) -0.0069(16) 0.0000(17) -0.0005(17)
C18 0.022(2) 0.0219(19) 0.026(2) -0.0049(16) -0.0026(16) -0.0004(16)
C19 0.019(2) 0.031(2) 0.027(2) 0.0006(17) -0.0044(16) -0.0012(17)
C20 0.027(2) 0.032(2) 0.033(2) -0.0017(18) -0.0014(18) -0.0024(18)
Fe1 0.0142(3) 0.0172(3) 0.0203(3) -0.0032(2) -0.0019(2) -0.0001(2)
Mo1 0.01451(16) 0.01950(18) 0.02013(17) -0.00186(12) -0.00041(12) 0.00077(12)
N1 0.0154(16) 0.0198(16) 0.0237(16) -0.0035(13) -0.0046(13) -0.0001(12)
N2 0.0130(15) 0.0234(16) 0.0223(16) -0.0016(13) -0.0027(12) -0.0025(12)
N3 0.0172(16) 0.0203(16) 0.0224(16) -0.0013(13) -0.0028(12) 0.0025(13)
N4 0.0136(15) 0.0213(16) 0.0236(16) -0.0030(13) -0.0018(12) -0.0002(12)
N5 0.031(2) 0.033(2) 0.045(2) 0.0002(17) -0.0064(17) -0.0034(17)
O1 0.0180(13) 0.0217(14) 0.0250(14) -0.0036(11) -0.0056(11) -0.0016(11)
O2 0.0176(14) 0.0429(18) 0.0393(17) 0.0110(14) 0.0036(12) 0.0023(13)
O3 0.0180(13) 0.0203(13) 0.0251(14) -0.0029(11) -0.0050(11) 0.0011(11)
O4 0.0385(17) 0.0235(14) 0.0235(14) -0.0029(11) -0.0026(12) 0.0033(13)

loop_
_atom_type_symbol
_atom_type_description
_atom_type_scat_dispersion_real
_atom_type_scat_dispersion_imag
_atom_type_scat_source
C C 0.0033 0.0016 'International Tables Vol C Tables 4.2.6.8 and 6.1.1.4'
H H 0.0000 0.0000 'International Tables Vol C Tables 4.2.6.8 and 6.1.1.4'
Fe Fe 0.3463 0.8444 'International Tables Vol C Tables 4.2.6.8 and 6.1.1.4'
Mo Mo -1.6832 0.6857 'International Tables Vol C Tables 4.2.6.8 and 6.1.1.4'
N N 0.0061 0.0033 'International Tables Vol C Tables 4.2.6.8 and 6.1.1.4'
O O 0.0106 0.0060 'International Tables Vol C Tables 4.2.6.8 and 6.1.1.4'

loop_
_exptl_crystal_face_index_h
_exptl_crystal_face_index_k
_exptl_crystal_face_index_l
_exptl_crystal_face_perp_dist
0 -5 -1 0.0070
0 5 1 0.0460
-5 0 -1 0.1600
6 0 1 0.1310
0 1 -5 0.0290
0 -1 5 0.0650

loop_
_geom_angle_atom_site_label_1
_geom_angle_atom_site_label_2
_geom_angle_atom_site_label_3
_geom_angle
_geom_angle_site_symmetry_1
_geom_angle_site_symmetry_3
N1 C1 C2 111.1(3) . .
N1 C1 H11 109.4 . .
C2 C1 H11 109.4 . .
N1 C1 H12 109.4 . .
C2 C1 H12 109.4 . .
H11 C1 H12 108.0 . .
N2 C2 C3 122.6(4) . .
N2 C2 C1 115.4(3) . .
C3 C2 C1 121.9(4) . .
C4 C3 C2 118.5(4) . .
C4 C3 H31 120.8 . .
C2 C3 H31 120.8 . .
C3 C4 C5 119.4(4) . .
C3 C4 H41 120.3 . .
C5 C4 H41 120.3 . .
C4 C5 C6 118.9(4) . .
C4 C5 H51 120.6 . .
C6 C5 H51 120.6 . .
N2 C6 C5 122.6(4) . .
N2 C6 H61 118.7 . .
C5 C6 H61 118.7 . .
N1 C7 C8 110.6(3) . .
N1 C7 H71 109.5 . .
C8 C7 H71 109.5 . .
N1 C7 H72 109.5 . .
C8 C7 H72 109.5 . .
H71 C7 H72 108.1 . .
N3 C8 C9 122.1(4) . .
N3 C8 C7 116.1(3) . .
C9 C8 C7 121.7(3) . .
C10 C9 C8 119.0(4) . .
C10 C9 H91 120.5 . .
C8 C9 H91 120.5 . .
C11 C10 C9 119.5(4) . .
C11 C10 H101 120.3 . .
C9 C10 H101 120.3 . .
C10 C11 C12 118.2(4) . .
C10 C11 H111 120.9 . .
C12 C11 H111 120.9 . .
N3 C12 C11 123.1(4) . .
N3 C12 H121 118.5 . .
C11 C12 H121 118.5 . .
N1 C13 C14 112.9(3) . .
N1 C13 H131 109.0 . .
C14 C13 H131 109.0 . .
N1 C13 H132 109.0 . .
C14 C13 H132 109.0 . .
H131 C13 H132 107.8 . .
N4 C14 C15 122.0(3) . .
N4 C14 C13 116.6(3) . .
C15 C14 C13 121.2(3) . .
C16 C15 C14 118.9(4) . .
C16 C15 H151 120.6 . .
C14 C15 H151 120.6 . .
C15 C16 C17 119.0(4) . .
C15 C16 H161 120.5 . .
C17 C16 H161 120.5 . .
C18 C17 C16 118.7(4) . .
C18 C17 H171 120.7 . .
C16 C17 H171 120.7 . .
N4 C18 C17 122.9(4) . .
N4 C18 H181 118.5 . .
C17 C18 H181 118.5 . .
N5 C19 C20 179.0(4) . .
C19 C20 H20A 109.5 . .
C19 C20 H20B 109.5 . .
H20A C20 H20B 109.5 . .
C19 C20 H20C 109.5 . .
H20A C20 H20C 109.5 . .
H20B C20 H20C 109.5 . .
O1 Fe1 O3 98.23(11) . 2_656
O1 Fe1 N4 96.28(11) . .
O3 Fe1 N4 164.48(11) 2_656 .
O1 Fe1 N3 106.32(11) . .
O3 Fe1 N3 87.96(11) 2_656 .
N4 Fe1 N3 93.22(11) . .
O1 Fe1 N2 103.27(11) . .
O3 Fe1 N2 90.72(11) 2_656 .
N4 Fe1 N2 80.61(11) . .
N3 Fe1 N2 150.27(12) . .
O1 Fe1 N1 174.02(11) . .
O3 Fe1 N1 87.75(11) 2_656 .
N4 Fe1 N1 77.76(12) . .
N3 Fe1 N1 73.79(12) . .
N2 Fe1 N1 76.47(12) . .
O2 Mo1 O4 109.01(15) . .
O2 Mo1 O3 110.39(14) . .
O4 Mo1 O3 107.47(13) . .
O2 Mo1 O1 109.31(13) . .
O4 Mo1 O1 108.98(13) . .
O3 Mo1 O1 111.62(12) . .
C7 N1 C1 111.3(3) . .
C7 N1 C13 110.3(3) . .
C1 N1 C13 111.9(3) . .
C7 N1 Fe1 106.8(2) . .
C1 N1 Fe1 106.8(2) . .
C13 N1 Fe1 109.5(2) . .
C2 N2 C6 118.0(3) . .
C2 N2 Fe1 114.4(2) . .
C6 N2 Fe1 125.9(3) . .
C12 N3 C8 118.0(3) . .
C12 N3 Fe1 126.2(3) . .
C8 N3 Fe1 115.0(2) . .
C14 N4 C18 118.5(3) . .
C14 N4 Fe1 116.0(2) . .
C18 N4 Fe1 123.7(3) . .
Mo1 O1 Fe1 128.36(14) . .
Mo1 O3 Fe1 154.31(15) . 2_656

loop_
_geom_bond_atom_site_label_1
_geom_bond_atom_site_label_2
_geom_bond_distance
_geom_bond_site_symmetry_2
C1 N1 1.480(5) .
C1 C2 1.500(5) .
C1 H11 0.9900 .
C1 H12 0.9900 .
C2 N2 1.341(5) .
C2 C3 1.393(6) .
C3 C4 1.376(6) .
C3 H31 0.9500 .
C4 C5 1.380(6) .
C4 H41 0.9500 .
C5 C6 1.384(6) .
C5 H51 0.9500 .
C6 N2 1.342(5) .
C6 H61 0.9500 .
C7 N1 1.475(5) .
C7 C8 1.512(5) .
C7 H71 0.9900 .
C7 H72 0.9900 .
C8 N3 1.341(5) .
C8 C9 1.387(5) .
C9 C10 1.379(6) .
C9 H91 0.9500 .
C10 C11 1.375(6) .
C10 H101 0.9500 .
C11 C12 1.390(6) .
C11 H111 0.9500 .
C12 N3 1.339(5) .
C12 H121 0.9500 .
C13 N1 1.484(5) .
C13 C14 1.512(5) .
C13 H131 0.9900 .
C13 H132 0.9900 .
C14 N4 1.341(5) .
C14 C15 1.393(5) .
C15 C16 1.382(6) .
C15 H151 0.9500 .
C16 C17 1.392(6) .
C16 H161 0.9500 .
C17 C18 1.371(6) .
C17 H171 0.9500 .
C18 N4 1.346(5) .
C18 H181 0.9500 .
C19 N5 1.137(6) .
C19 C20 1.455(6) .
C20 H20A 0.9800 .
C20 H20B 0.9800 .
C20 H20C 0.9800 .
Fe1 O1 1.961(3) .
Fe1 O3 2.085(3) 2_656
Fe1 N4 2.180(3) .
Fe1 N3 2.202(3) .
Fe1 N2 2.228(3) .
Fe1 N1 2.249(3) .
Mo1 O2 1.731(3) .
Mo1 O4 1.737(3) .
Mo1 O3 1.766(3) .
Mo1 O1 1.821(3) .
O3 Fe1 2.085(3) 2_656

loop_
_geom_torsion_atom_site_label_1
_geom_torsion_atom_site_label_2
_geom_torsion_atom_site_label_3
_geom_torsion_atom_site_label_4
_geom_torsion
_geom_torsion_site_symmetry_1
_geom_torsion_site_symmetry_4
N1 C1 C2 N2 41.6(4) . .
N1 C1 C2 C3 -141.5(4) . .
N2 C2 C3 C4 0.4(6) . .
C1 C2 C3 C4 -176.4(4) . .
C2 C3 C4 C5 1.1(6) . .
C3 C4 C5 C6 -1.5(6) . .
C4 C5 C6 N2 0.6(6) . .
N1 C7 C8 N3 -22.0(4) . .
N1 C7 C8 C9 159.8(3) . .
N3 C8 C9 C10 3.0(6) . .
C7 C8 C9 C10 -178.9(3) . .
C8 C9 C10 C11 0.0(6) . .
C9 C10 C11 C12 -2.1(6) . .
C10 C11 C12 N3 1.6(6) . .
N1 C13 C14 N4 -30.7(5) . .
N1 C13 C14 C15 153.5(3) . .
N4 C14 C15 C16 0.6(6) . .
C13 C14 C15 C16 176.1(4) . .
C14 C15 C16 C17 -0.2(6) . .
C15 C16 C17 C18 -0.1(6) . .
C16 C17 C18 N4 -0.1(6) . .
C8 C7 N1 C1 158.1(3) . .
C8 C7 N1 C13 -77.0(4) . .
C8 C7 N1 Fe1 41.9(3) . .
C2 C1 N1 C7 -157.9(3) . .
C2 C1 N1 C13 78.1(4) . .
C2 C1 N1 Fe1 -41.7(3) . .
C14 C13 N1 C7 143.7(3) . .
C14 C13 N1 C1 -91.8(4) . .
C14 C13 N1 Fe1 26.5(4) . .
O3 Fe1 N1 C7 52.6(2) 2_656 .
N4 Fe1 N1 C7 -133.0(2) . .
N3 Fe1 N1 C7 -35.9(2) . .
N2 Fe1 N1 C7 143.9(2) . .
O3 Fe1 N1 C1 -66.6(2) 2_656 .
N4 Fe1 N1 C1 107.8(2) . .
N3 Fe1 N1 C1 -155.1(3) . .
N2 Fe1 N1 C1 24.7(2) . .
O3 Fe1 N1 C13 172.0(2) 2_656 .
N4 Fe1 N1 C13 -13.5(2) . .
N3 Fe1 N1 C13 83.5(2) . .
N2 Fe1 N1 C13 -96.7(2) . .
C3 C2 N2 C6 -1.3(5) . .
C1 C2 N2 C6 175.6(3) . .
C3 C2 N2 Fe1 164.9(3) . .
C1 C2 N2 Fe1 -18.1(4) . .
C5 C6 N2 C2 0.8(6) . .
C5 C6 N2 Fe1 -163.7(3) . .
O1 Fe1 N2 C2 -178.1(2) . .
O3 Fe1 N2 C2 83.3(3) 2_656 .
N4 Fe1 N2 C2 -83.8(3) . .
N3 Fe1 N2 C2 -3.8(4) . .
N1 Fe1 N2 C2 -4.2(2) . .
O1 Fe1 N2 C6 -13.1(3) . .
O3 Fe1 N2 C6 -111.7(3) 2_656 .
N4 Fe1 N2 C6 81.2(3) . .
N3 Fe1 N2 C6 161.2(3) . .
N1 Fe1 N2 C6 160.8(3) . .
C11 C12 N3 C8 1.2(6) . .
C11 C12 N3 Fe1 -168.5(3) . .
C9 C8 N3 C12 -3.6(5) . .
C7 C8 N3 C12 178.2(3) . .
C9 C8 N3 Fe1 167.3(3) . .
C7 C8 N3 Fe1 -10.9(4) . .
O1 Fe1 N3 C12 10.2(3) . .
O3 Fe1 N3 C12 108.1(3) 2_656 .
N4 Fe1 N3 C12 -87.4(3) . .
N2 Fe1 N3 C12 -164.0(3) . .
N1 Fe1 N3 C12 -163.6(3) . .
O1 Fe1 N3 C8 -159.8(2) . .
O3 Fe1 N3 C8 -61.9(3) 2_656 .
N4 Fe1 N3 C8 102.7(3) . .
N2 Fe1 N3 C8 26.0(4) . .
N1 Fe1 N3 C8 26.4(3) . .
C15 C14 N4 C18 -0.8(5) . .
C13 C14 N4 C18 -176.5(3) . .
C15 C14 N4 Fe1 -166.0(3) . .
C13 C14 N4 Fe1 18.3(4) . .
C17 C18 N4 C14 0.6(6) . .
C17 C18 N4 Fe1 164.5(3) . .
O1 Fe1 N4 C14 178.2(3) . .
O3 Fe1 N4 C14 19.0(6) 2_656 .
N3 Fe1 N4 C14 -75.0(3) . .
N2 Fe1 N4 C14 75.7(3) . .
N1 Fe1 N4 C14 -2.3(3) . .
O1 Fe1 N4 C18 13.9(3) . .
O3 Fe1 N4 C18 -145.3(4) 2_656 .
N3 Fe1 N4 C18 120.7(3) . .
N2 Fe1 N4 C18 -88.6(3) . .
N1 Fe1 N4 C18 -166.6(3) . .
O2 Mo1 O1 Fe1 65.3(2) . .
O4 Mo1 O1 Fe1 -175.62(17) . .
O3 Mo1 O1 Fe1 -57.1(2) . .
O3 Fe1 O1 Mo1 26.4(2) 2_656 .
N4 Fe1 O1 Mo1 -148.14(18) . .
N3 Fe1 O1 Mo1 116.63(18) . .
N2 Fe1 O1 Mo1 -66.3(2) . .
O2 Mo1 O3 Fe1 11.2(4) . 2_656
O4 Mo1 O3 Fe1 -107.6(3) . 2_656
O1 Mo1 O3 Fe1 132.9(3) . 2_656
